data_7034698
loop_
_publ_author_name
'Reich, Robert M.'
'Cokoja, Mirza'
'Markovits, Iulius I. E.'
'M\"unchmeyer, Christian J'
'Kaposi, Marlene'
'P\"othig, Alexander'
'Herrmann, Wolfgang A.'
'K\"uhn, Fritz E'

_publ_section_title
;
 Influence of substituents on cation-anion contacts in imidazolium
 perrhenates.
;
_journal_issue 18
_journal_name_full 'Dalton transactions (Cambridge, England : 2003)'
_journal_page_first 8669
_journal_page_last 8677
_journal_paper_doi 10.1039/c5dt00735f
_journal_volume 44
_journal_year 2015
_chemical_compound_source 'see text'
_chemical_formula_moiety 'C17 H17 N2, O4 Re'
_chemical_formula_sum 'C17 H17 N2 O4 Re'
_chemical_formula_weight 499.54
_space_group_IT_number 2
_symmetry_cell_setting triclinic
_symmetry_Int_Tables_number 2
_symmetry_space_group_name_Hall '-P 1'
_symmetry_space_group_name_H-M 'P -1'
_atom_sites_solution_hydrogens geom
_atom_sites_solution_primary direct
_atom_sites_solution_secondary difmap
_audit_update_record
;
2014-10-23 deposited with the CCDC.
2015-03-31 downloaded from the CCDC.
;
_cell_angle_alpha 77.4846(14)
_cell_angle_beta 85.3240(14)
_cell_angle_gamma 72.6881(13)
_cell_formula_units_Z 2
_cell_length_a 7.7420(3)
_cell_length_b 9.7001(3)
_cell_length_c 12.1493(4)
_cell_measurement_reflns_used 9909
_cell_measurement_temperature 173
_cell_measurement_theta_max 25.4827
_cell_measurement_theta_min 2.5364
_cell_volume 850.22(5)
_computing_cell_refinement 'SAINT (Bruker, 2008b)'
_computing_data_collection 'APEX II Control Software (Bruker, 2008a)'
_computing_data_reduction 'SAINT (Bruker, 2008b)'
_computing_molecular_graphics 'PLATON (Spek, 2008)'
_computing_publication_material 'PLATON (Spek, 2008)'
_computing_structure_refinement 'SHELXL97 (Sheldrick, 1998)'
_computing_structure_solution 'SIR92 (Altomare, 1994)'
_diffrn_ambient_temperature 173
_diffrn_detector ' CCD plate '
_diffrn_detector_area_resol_mean 16
_diffrn_measured_fraction_theta_full 0.997
_diffrn_measured_fraction_theta_max 0.997
_diffrn_measurement_device ' \k-geometry diffractometer '
_diffrn_measurement_device_type ' Bruker APEX-II CCD '
_diffrn_measurement_method ' phi- and omega-rotation '
_diffrn_radiation_monochromator graphite
_diffrn_radiation_probe x-ray
_diffrn_radiation_source 'fine-focus sealed tube'
_diffrn_radiation_type MoK\a
_diffrn_radiation_wavelength 0.71073
_diffrn_reflns_av_R_equivalents 0.0402
_diffrn_reflns_av_sigmaI/netI 0.0176
_diffrn_reflns_limit_h_max 9
_diffrn_reflns_limit_h_min -9
_diffrn_reflns_limit_k_max 11
_diffrn_reflns_limit_k_min -11
_diffrn_reflns_limit_l_max 14
_diffrn_reflns_limit_l_min -14
_diffrn_reflns_number 29374
_diffrn_reflns_reduction_process
;
;
_diffrn_reflns_theta_full 25.51
_diffrn_reflns_theta_max 25.51
_diffrn_reflns_theta_min 1.72
_exptl_absorpt_coefficient_mu 7.169
_exptl_absorpt_correction_T_max 0.413
_exptl_absorpt_correction_T_min 0.328
_exptl_absorpt_correction_type multi-scan
_exptl_absorpt_process_details 'SADABS, Bruker, 2008b'
_exptl_crystal_colour colorless
_exptl_crystal_density_diffrn 1.951
_exptl_crystal_density_meas ?
_exptl_crystal_density_method none
_exptl_crystal_description fragment
_exptl_crystal_F_000 480
_exptl_crystal_size_max 0.20
_exptl_crystal_size_mid 0.20
_exptl_crystal_size_min 0.15
_refine_diff_density_max 1.373
_refine_diff_density_min -1.405
_refine_diff_density_rms 0.114
_refine_ls_extinction_method none
_refine_ls_goodness_of_fit_ref 1.089
_refine_ls_hydrogen_treatment refall
_refine_ls_matrix_type full
_refine_ls_number_parameters 285
_refine_ls_number_reflns 3159
_refine_ls_number_restraints 0
_refine_ls_restrained_S_all 1.089
_refine_ls_R_factor_all 0.0203
_refine_ls_R_factor_gt 0.0196
_refine_ls_shift/su_max 0.001
_refine_ls_shift/su_mean 0.000
_refine_ls_structure_factor_coef Fsqd
_refine_ls_weighting_details 'calc w=1/[\s^2^(Fo^2^)+(0.0362P)^2^+0.6583P] where P=(Fo^2^+2Fc^2^)/3'
_refine_ls_weighting_scheme sigma
_refine_ls_wR_factor_gt 0.0519
_refine_ls_wR_factor_ref 0.0524
_reflns_number_gt 3078
_reflns_number_total 3159
_reflns_threshold_expression I>2\s(I)
_cod_data_source_file c5dt00735f2.cif
_cod_data_source_block Compound9
_cod_depositor_comments
;
The following automatic conversions were performed:

'_symmetry_cell_setting' value 'Triclinic' changed to 'triclinic'
according to
/usr/data/users/saulius/crontab/automatic-downloads/rss-feeds/RSC/lib/dictionaries/cif_core.dic
dictionary named 'cif_core.dic' version 2.4.2 from 2011-04-26.

'_exptl_crystal_density_meas' value 'none' was changed to '?' - the
value is perceived as not measured.

Automatic conversion script
Id: cif_fix_values 3143 2015-03-26 13:38:13Z robertas 

 Adding full bibliography for 7034690--7034700.cif.
;
_cod_database_code 7034698

loop_
_symmetry_equiv_pos_site_id
_symmetry_equiv_pos_as_xyz
1 x,y,z
2 -x,-y,-z

loop_
_atom_site_aniso_label
_atom_site_aniso_U_11
_atom_site_aniso_U_22
_atom_site_aniso_U_33
_atom_site_aniso_U_23
_atom_site_aniso_U_13
_atom_site_aniso_U_12
N1 0.0266(13) 0.0270(14) 0.0200(12) -0.0035(10) 0.0018(10) -0.0078(11)
N2 0.0256(13) 0.0199(13) 0.0210(12) -0.0059(10) 0.0013(10) -0.0056(11)
C1 0.0230(15) 0.0236(16) 0.0239(15) -0.0071(12) 0.0037(12) -0.0070(13)
C2 0.0399(19) 0.0174(16) 0.0307(17) -0.0043(13) 0.0032(14) -0.0079(14)
C3 0.0431(19) 0.0216(16) 0.0260(16) -0.0076(13) 0.0002(14) -0.0109(15)
C4 0.0293(18) 0.038(2) 0.0228(16) -0.0005(15) -0.0044(14) -0.0060(17)
C5 0.0326(17) 0.0216(15) 0.0193(14) -0.0052(12) -0.0010(13) -0.0062(13)
C6 0.0345(19) 0.0233(16) 0.0251(16) -0.0057(13) -0.0045(14) -0.0037(15)
C7 0.050(2) 0.0225(16) 0.0214(15) -0.0006(13) -0.0038(15) -0.0130(15)
C8 0.043(2) 0.0272(17) 0.0236(16) -0.0084(13) 0.0068(15) -0.0140(16)
C9 0.0320(19) 0.0239(17) 0.0314(18) -0.0086(14) 0.0013(14) -0.0033(15)
C10 0.0369(18) 0.0211(16) 0.0234(15) -0.0002(13) -0.0017(14) -0.0041(14)
C11 0.0337(18) 0.0180(15) 0.0236(16) -0.0022(12) -0.0014(13) -0.0051(14)
C12 0.0342(17) 0.0171(14) 0.0207(14) -0.0006(11) -0.0016(12) -0.0085(13)
C13 0.0314(18) 0.0331(18) 0.0272(17) -0.0035(14) -0.0012(14) -0.0112(15)
C14 0.032(2) 0.045(2) 0.0330(19) -0.0092(16) 0.0049(15) -0.0086(17)
C15 0.053(2) 0.0359(19) 0.0224(16) -0.0085(15) 0.0051(16) -0.0098(17)
C16 0.046(2) 0.0294(18) 0.0249(16) -0.0038(14) -0.0060(15) -0.0158(16)
C17 0.0309(18) 0.0252(16) 0.0265(16) -0.0006(13) -0.0015(14) -0.0089(14)
Re1 0.0223(1) 0.0191(1) 0.0298(1) -0.0030(1) -0.0008(1) -0.0046(1)
O1 0.0427(16) 0.0244(13) 0.0598(18) 0.0059(12) 0.0028(13) -0.0054(12)
O2 0.0382(14) 0.0495(16) 0.0360(13) -0.0191(12) 0.0014(11) -0.0136(12)
O3 0.0316(13) 0.0436(15) 0.0385(14) -0.0175(11) 0.0005(10) -0.0126(11)
O4 0.0281(13) 0.0257(13) 0.0553(16) 0.0021(11) -0.0020(11) -0.0016(10)

loop_
_atom_site_label
_atom_site_type_symbol
_atom_site_thermal_displace_type
_atom_site_fract_x
_atom_site_fract_y
_atom_site_fract_z
_atom_site_occupancy
_atom_site_U_iso_or_equiv
_atom_site_calc_flag
N1 N Uani 0.7435(4) 0.3047(3) 0.0119(2) 1.000 0.0248(8) d
N2 N Uani 0.7974(4) 0.1932(3) 0.1847(2) 1.000 0.0222(7) d
C1 C Uani 0.7544(4) 0.1795(4) 0.0849(3) 1.000 0.0233(9) d
C2 C Uani 0.7832(5) 0.4017(4) 0.0665(3) 1.000 0.0297(10) d
C3 C Uani 0.8184(5) 0.3317(4) 0.1735(3) 1.000 0.0295(10) d
C4 C Uani 0.6899(5) 0.3349(4) -0.1059(3) 1.000 0.0315(10) d
C5 C Uani 0.8341(5) 0.3749(4) -0.1871(3) 1.000 0.0247(9) d
C6 C Uani 0.7876(5) 0.4980(4) -0.2739(3) 1.000 0.0283(10) d
C7 C Uani 0.9175(5) 0.5307(4) -0.3516(3) 1.000 0.0312(10) d
C8 C Uani 1.0950(5) 0.4432(4) -0.3421(3) 1.000 0.0303(10) d
C9 C Uani 1.1425(5) 0.3219(4) -0.2539(3) 1.000 0.0298(10) d
C10 C Uani 1.0121(5) 0.2884(4) -0.1772(3) 1.000 0.0287(9) d
C11 C Uani 0.8307(5) 0.0740(4) 0.2869(3) 1.000 0.0259(9) d
C12 C Uani 0.7566(5) 0.1341(3) 0.3915(3) 1.000 0.0242(9) d
C13 C Uani 0.5773(5) 0.1509(4) 0.4242(3) 1.000 0.0305(10) d
C14 C Uani 0.5108(5) 0.2060(5) 0.5202(3) 1.000 0.0373(11) d
C15 C Uani 0.6226(6) 0.2469(4) 0.5828(3) 1.000 0.0377(11) d
C16 C Uani 0.8012(5) 0.2297(4) 0.5500(3) 1.000 0.0323(10) d
C17 C Uani 0.8687(5) 0.1730(4) 0.4554(3) 1.000 0.0280(10) d
Re1 Re Uani 0.31170(1) 0.10475(1) 0.13959(1) 1.000 0.0244(1) d
O1 O Uani 0.3435(4) 0.2622(3) 0.0568(3) 1.000 0.0458(9) d
O2 O Uani 0.2255(4) 0.1403(3) 0.2691(2) 1.000 0.0395(8) d
O3 O Uani 0.1628(3) 0.0438(3) 0.0783(2) 1.000 0.0361(8) d
O4 O Uani 0.5171(3) -0.0287(3) 0.1572(2) 1.000 0.0393(8) d
H1 H Uiso 0.731(5) 0.101(4) 0.073(3) 1.000 0.025(9) d
H2 H Uiso 0.784(6) 0.487(6) 0.030(4) 1.000 0.039(12) d
H3 H Uiso 0.852(6) 0.361(5) 0.227(4) 1.000 0.042(12) d
H4A H Uiso 0.590(7) 0.404(6) -0.117(4) 1.000 0.040(12) d
H4B H Uiso 0.671(5) 0.242(5) -0.119(3) 1.000 0.034(10) d
H6 H Uiso 0.675(6) 0.553(5) -0.275(3) 1.000 0.034(11) d
H7 H Uiso 0.886(6) 0.609(5) -0.415(4) 1.000 0.034(10) d
H8 H Uiso 1.177(5) 0.466(4) -0.389(3) 1.000 0.027(9) d
H9 H Uiso 1.258(6) 0.263(5) -0.241(3) 1.000 0.035(10) d
H10 H Uiso 1.051(6) 0.214(5) -0.114(4) 1.000 0.045(12) d
H11A H Uiso 0.768(5) 0.003(4) 0.275(3) 1.000 0.022(9) d
H11B H Uiso 0.951(6) 0.027(5) 0.292(3) 1.000 0.032(11) d
H13 H Uiso 0.499(6) 0.121(5) 0.381(3) 1.000 0.036(10) d
H14 H Uiso 0.395(8) 0.221(6) 0.538(5) 1.000 0.057(15) d
H15 H Uiso 0.572(6) 0.293(5) 0.643(4) 1.000 0.036(11) d
H16 H Uiso 0.869(6) 0.249(5) 0.595(4) 1.000 0.043(12) d
H17 H Uiso 0.984(6) 0.160(5) 0.436(3) 1.000 0.036(11) d

loop_
_atom_type_symbol
_atom_type_description
_atom_type_scat_dispersion_real
_atom_type_scat_dispersion_imag
_atom_type_scat_source
C C 0.0033 0.0016 ' International Tables Vol C Tables 4.2.6.8 and 6.1.1.4'
H H 0.0000 0.0000 ' International Tables Vol C Tables 4.2.6.8 and 6.1.1.4'
N N 0.0061 0.0033 ' International Tables Vol C Tables 4.2.6.8 and 6.1.1.4'
O O 0.0106 0.0060 ' International Tables Vol C Tables 4.2.6.8 and 6.1.1.4'
Re Re -1.0185 7.2310 ' International Tables Vol C Tables 4.2.6.8 and 6.1.1.4'

loop_
_geom_angle_atom_site_label_1
_geom_angle_atom_site_label_2
_geom_angle_atom_site_label_3
_geom_angle
_geom_angle_publ_flag
O1 Re1 O2 109.16(14) yes
O1 Re1 O3 110.74(14) yes
O1 Re1 O4 108.76(14) yes
O2 Re1 O3 109.11(13) yes
O2 Re1 O4 109.38(13) yes
O3 Re1 O4 109.67(13) yes
C2 N1 C4 126.4(3) yes
C1 N1 C2 108.7(3) yes
C1 N1 C4 124.9(3) yes
C3 N2 C11 126.8(3) yes
C1 N2 C11 124.9(3) yes
C1 N2 C3 108.1(3) yes
N1 C1 N2 108.7(3) yes
N1 C2 C3 106.9(3) yes
N2 C3 C2 107.6(3) yes
N1 C4 C5 112.1(3) yes
C6 C5 C10 119.5(4) no
C4 C5 C6 119.9(3) no
C4 C5 C10 120.6(3) no
C5 C6 C7 120.0(4) no
C6 C7 C8 120.3(3) no
C7 C8 C9 119.7(4) no
C8 C9 C10 119.9(4) no
C5 C10 C9 120.6(3) no
N2 C11 C12 111.1(3) yes
C11 C12 C13 120.4(3) no
C13 C12 C17 119.6(3) no
C11 C12 C17 120.0(3) no
C12 C13 C14 120.0(4) no
C13 C14 C15 120.3(4) no
C14 C15 C16 119.5(3) no
C15 C16 C17 120.4(4) no
C12 C17 C16 120.2(4) no
N1 C1 H1 127(2) no
N2 C1 H1 124(2) no
C3 C2 H2 133(3) no
N1 C2 H2 120(3) no
N2 C3 H3 123(3) no
C2 C3 H3 129(3) no
N1 C4 H4A 110(3) no
N1 C4 H4B 106(2) no
H4A C4 H4B 109(5) no
C5 C4 H4B 109(2) no
C5 C4 H4A 110(4) no
C5 C6 H6 117(3) no
C7 C6 H6 123(3) no
C6 C7 H7 121(3) no
C8 C7 H7 119(3) no
C9 C8 H8 120(3) no
C7 C8 H8 120(3) no
C8 C9 H9 124(3) no
C10 C9 H9 116(3) no
C9 C10 H10 118(3) no
C5 C10 H10 121(3) no
N2 C11 H11B 109(3) no
C12 C11 H11A 111(2) no
N2 C11 H11A 106(2) no
H11A C11 H11B 108(4) no
C12 C11 H11B 112(2) no
C12 C13 H13 120(3) no
C14 C13 H13 120(3) no
C13 C14 H14 119(4) no
C15 C14 H14 121(4) no
C16 C15 H15 121(3) no
C14 C15 H15 119(3) no
C15 C16 H16 117(3) no
C17 C16 H16 123(3) no
C16 C17 H17 120(3) no
C12 C17 H17 120(3) no

loop_
_geom_bond_atom_site_label_1
_geom_bond_atom_site_label_2
_geom_bond_distance
_geom_bond_publ_flag
Re1 O1 1.710(3) yes
Re1 O2 1.723(3) yes
Re1 O3 1.723(3) yes
Re1 O4 1.721(3) yes
N1 C1 1.324(5) yes
N1 C2 1.377(5) yes
N1 C4 1.466(4) yes
N2 C3 1.377(5) yes
N2 C11 1.483(4) yes
N2 C1 1.327(4) yes
C2 C3 1.338(5) no
C4 C5 1.511(5) no
C5 C10 1.383(6) no
C5 C6 1.389(5) no
C6 C7 1.382(5) no
C7 C8 1.383(6) no
C8 C9 1.389(5) no
C9 C10 1.380(5) no
C11 C12 1.512(5) no
C12 C13 1.384(6) no
C12 C17 1.389(5) no
C13 C14 1.386(5) no
C14 C15 1.388(6) no
C15 C16 1.379(6) no
C16 C17 1.379(5) no
C1 H1 0.88(4) no
C2 H2 0.85(5) no
C3 H3 0.85(5) no
C4 H4B 1.00(5) no
C4 H4A 0.86(6) no
C6 H6 0.88(5) no
C7 H7 0.95(5) no
C8 H8 0.86(4) no
C9 H9 0.91(5) no
C10 H10 0.93(5) no
C11 H11A 0.99(4) no
C11 H11B 0.91(5) no
C13 H13 0.97(4) no
C14 H14 0.88(6) no
C15 H15 0.94(5) no
C16 H16 0.87(5) no
C17 H17 0.88(5) no

loop_
_geom_hbond_atom_site_label_D
_geom_hbond_atom_site_label_H
_geom_hbond_atom_site_label_A
_geom_hbond_distance_DH
_geom_hbond_distance_HA
_geom_hbond_distance_DA
_geom_hbond_angle_DHA
_geom_hbond_site_symmetry_A
_geom_hbond_publ_flag
C1 H1 O4 0.88(4) 2.40(4) 3.066(4) 133(3) . yes
C1 H1 O3 0.88(4) 2.49(4) 3.140(5) 131(3) 2_655 yes
C2 H2 O1 0.85(5) 2.37(5) 3.171(5) 156(4) 2_665 yes
C9 H9 O4 0.91(5) 2.48(5) 3.318(5) 153(4) 2_755 yes
C10 H10 O3 0.93(5) 2.60(5) 3.518(4) 170(4) 1_655 yes
C13 H13 O2 0.97(4) 2.55(5) 3.474(5) 159(4) . yes

loop_
_geom_torsion_atom_site_label_1
_geom_torsion_atom_site_label_2
_geom_torsion_atom_site_label_3
_geom_torsion_atom_site_label_4
_geom_torsion
_geom_torsion_publ_flag
C2 N1 C1 N2 0.8(4) no
C4 N1 C1 N2 -176.8(3) no
C1 N1 C4 C5 -122.1(4) no
C2 N1 C4 C5 60.8(5) no
C1 N1 C2 C3 0.1(4) no
C4 N1 C2 C3 177.6(4) no
C1 N2 C11 C12 -142.4(4) no
C1 N2 C3 C2 1.5(4) no
C11 N2 C3 C2 176.9(3) no
C3 N2 C1 N1 -1.4(4) no
C11 N2 C1 N1 -176.9(3) no
C3 N2 C11 C12 42.9(5) no
N1 C2 C3 N2 -1.0(4) no
N1 C4 C5 C6 -131.8(4) no
N1 C4 C5 C10 49.5(5) no
C4 C5 C6 C7 -176.8(3) no
C6 C5 C10 C9 -1.2(6) no
C10 C5 C6 C7 2.0(6) no
C4 C5 C10 C9 177.6(3) no
C5 C6 C7 C8 -1.4(6) no
C6 C7 C8 C9 0.0(6) no
C7 C8 C9 C10 0.8(6) no
C8 C9 C10 C5 -0.2(6) no
N2 C11 C12 C13 85.7(4) no
N2 C11 C12 C17 -94.2(4) no
C11 C12 C13 C14 180.0(3) no
C17 C12 C13 C14 -0.1(5) no
C11 C12 C17 C16 179.1(3) no
C13 C12 C17 C16 -0.8(5) no
C12 C13 C14 C15 1.1(6) no
C13 C14 C15 C16 -1.2(6) no
C14 C15 C16 C17 0.3(6) no
C15 C16 C17 C12 0.7(6) no
